data_4500675
loop_
_publ_author_name
'Goud, N. Rajesh'
'Babu, N. Jagadeesh'
'Nangia, Ashwini'

_publ_section_title
;
 Sulfonamide&#x2212;Pyridine-N-oxide Cocrystals
;
_journal_issue 5
_journal_name_full 'Crystal Growth &amp; Design'
_journal_page_first 1930
_journal_paper_doi 10.1021/cg200094x
_journal_volume 11
_journal_year 2011
_chemical_formula_sum 'C22 H19 Cl N4 O7.5 S'
_chemical_formula_weight 526.92
_chemical_name_systematic
; 
 ? 
;
_space_group_IT_number 2
_symmetry_cell_setting triclinic
_symmetry_space_group_name_Hall '-P 1'
_symmetry_space_group_name_H-M 'P -1'
_atom_sites_solution_hydrogens geom
_atom_sites_solution_primary direct
_atom_sites_solution_secondary difmap
_audit_creation_method SHELXL-97
_cell_angle_alpha 77.7340(10)
_cell_angle_beta 77.5200(10)
_cell_angle_gamma 81.2860(10)
_cell_formula_units_Z 2
_cell_length_a 8.0230(6)
_cell_length_b 8.3201(6)
_cell_length_c 17.5479(12)
_cell_measurement_reflns_used 6221
_cell_measurement_temperature 100(2)
_cell_measurement_theta_max 26.01
_cell_measurement_theta_min 2.59
_cell_volume 1110.71(14)
_computing_cell_refinement 'Bruker SMART'
_computing_data_collection 'Bruker SMART'
_computing_data_reduction 'Bruker SAINT'
_computing_molecular_graphics 'Bruker SHELXTL'
_computing_publication_material 'Bruker SHELXTL'
_computing_structure_refinement 'SHELXL-97 (Sheldrick, 1997)'
_computing_structure_solution 'SHELXS-97 (Sheldrick, 1990)'
_diffrn_ambient_temperature 100(2)
_diffrn_measured_fraction_theta_full 0.992
_diffrn_measured_fraction_theta_max 0.992
_diffrn_measurement_device_type 'CCD area detector'
_diffrn_measurement_method 'phi and omega scans'
_diffrn_radiation_monochromator graphite
_diffrn_radiation_source 'fine-focus sealed tube'
_diffrn_radiation_type MoK\a
_diffrn_radiation_wavelength 0.71073
_diffrn_reflns_av_R_equivalents 0.0277
_diffrn_reflns_av_sigmaI/netI 0.0307
_diffrn_reflns_limit_h_max 9
_diffrn_reflns_limit_h_min -9
_diffrn_reflns_limit_k_max 10
_diffrn_reflns_limit_k_min -10
_diffrn_reflns_limit_l_max 21
_diffrn_reflns_limit_l_min -21
_diffrn_reflns_number 11547
_diffrn_reflns_theta_full 26.02
_diffrn_reflns_theta_max 26.02
_diffrn_reflns_theta_min 1.21
_exptl_absorpt_coefficient_mu 0.324
_exptl_absorpt_correction_T_max 0.9264
_exptl_absorpt_correction_T_min 0.8707
_exptl_absorpt_correction_type multi-scan
_exptl_absorpt_process_details sadabs
_exptl_crystal_colour Colorless
_exptl_crystal_density_diffrn 1.576
_exptl_crystal_density_method 'not measured'
_exptl_crystal_description Block
_exptl_crystal_F_000 544
_exptl_crystal_size_max 0.44
_exptl_crystal_size_mid 0.32
_exptl_crystal_size_min 0.24
_refine_diff_density_max 0.534
_refine_diff_density_min -0.407
_refine_diff_density_rms 0.065
_refine_ls_extinction_method none
_refine_ls_goodness_of_fit_ref 1.059
_refine_ls_hydrogen_treatment mixed
_refine_ls_matrix_type full
_refine_ls_number_parameters 341
_refine_ls_number_reflns 4339
_refine_ls_number_restraints 0
_refine_ls_restrained_S_all 1.059
_refine_ls_R_factor_all 0.0406
_refine_ls_R_factor_gt 0.0376
_refine_ls_shift/su_max 0.001
_refine_ls_shift/su_mean 0.000
_refine_ls_structure_factor_coef Fsqd
_refine_ls_weighting_details 'calc w=1/[\s^2^(Fo^2^)+(0.0472P)^2^+0.7217P] where P=(Fo^2^+2Fc^2^)/3'
_refine_ls_weighting_scheme calc
_refine_ls_wR_factor_gt 0.0953
_refine_ls_wR_factor_ref 0.0973
_reflns_number_gt 4043
_reflns_number_total 4339
_reflns_threshold_expression >2sigma(I)
_cod_data_source_file cg200094x_si_007.cif
_cod_data_source_block p1bar
_cod_depositor_comments
;
The following automatic conversions were performed:

'_symmetry_cell_setting' value 'Triclinic' changed to 'triclinic'
according to /home/saulius/struct/CIF-dictionaries/cif_core.dic
dictionary named 'cif_core.dic' version 2.4.1 from 2010-06-29.

Automatic conversion script
Id: cif_fix_values 1715 2011-07-08 13:25:40Z adriana 
;
_cod_original_sg_symbol_H-M 'P-1   '
_cod_original_formula_sum 'C22 H19 Cl N4 O7.50 S'
_cod_database_code 4500675

loop_
_symmetry_equiv_pos_as_xyz
'x, y, z'
'-x, -y, -z'

loop_
_atom_site_label
_atom_site_type_symbol
_atom_site_fract_x
_atom_site_fract_y
_atom_site_fract_z
_atom_site_U_iso_or_equiv
_atom_site_adp_type
_atom_site_occupancy
_atom_site_symmetry_multiplicity
_atom_site_calc_flag
_atom_site_refinement_flags
S1 S -0.24572(5) 0.60584(5) 0.99640(2) 0.01505(12) Uani 1 1 d .
Cl1 Cl -0.38852(5) 0.60215(6) 0.83680(2) 0.02045(12) Uani 1 1 d .
O4 O 0.27573(17) 0.93054(16) 0.88371(7) 0.0210(3) Uani 1 1 d .
O6 O 1.44916(16) 0.97333(16) 0.09773(7) 0.0212(3) Uani 1 1 d .
O3 O 0.34599(16) 0.96667(17) 0.75163(7) 0.0238(3) Uani 1 1 d .
O1 O -0.14937(16) 0.64241(16) 1.04935(7) 0.0214(3) Uani 1 1 d .
C4 C 0.0963(2) 0.8344(2) 0.81781(10) 0.0154(3) Uani 1 1 d .
O2 O -0.26329(15) 0.43597(15) 0.99767(7) 0.0186(3) Uani 1 1 d .
O5 O 0.22741(18) 1.08219(18) 0.51237(8) 0.0287(3) Uani 1 1 d .
N2 N 0.1264(2) 0.8809(2) 0.67428(9) 0.0205(3) Uani 1 1 d .
N3 N 1.32239(19) 0.89189(18) 0.14214(9) 0.0177(3) Uani 1 1 d .
C7 C 0.2508(2) 0.9158(2) 0.81365(10) 0.0170(3) Uani 1 1 d .
N1 N -0.43451(19) 0.6972(2) 1.01571(9) 0.0186(3) Uani 1 1 d .
C3 C 0.0044(2) 0.7668(2) 0.89165(10) 0.0150(3) Uani 1 1 d .
H3 H 0.0446 0.7720 0.9381 0.018 Uiso 1 1 calc R
C5 C 0.0388(2) 0.8245(2) 0.74756(10) 0.0165(3) Uani 1 1 d .
C17 C 1.2054(2) 0.8516(2) 0.10658(10) 0.0180(4) Uani 1 1 d .
H17 H 1.2179 0.8790 0.0504 0.022 Uiso 1 1 calc R
N4 N 0.5898(2) 0.5304(2) 0.36712(10) 0.0308(4) Uani 1 1 d .
C6 C -0.1148(2) 0.7520(2) 0.75683(10) 0.0178(4) Uani 1 1 d .
H6 H -0.1582 0.7473 0.7112 0.021 Uiso 1 1 calc R
O7 O 0.4430(2) 0.4795(2) 0.40567(10) 0.0493(5) Uani 1 1 d .
C1 C -0.2016(2) 0.6886(2) 0.83090(10) 0.0163(3) Uani 1 1 d .
C13 C 1.3093(2) 0.8496(2) 0.22183(10) 0.0222(4) Uani 1 1 d .
H13 H 1.3943 0.8753 0.2462 0.027 Uiso 1 1 calc R
C2 C -0.1429(2) 0.6928(2) 0.89986(10) 0.0151(3) Uani 1 1 d .
C20 C 0.8930(2) 0.6545(2) 0.28071(11) 0.0220(4) Uani 1 1 d .
C9 C 0.2019(2) 0.9175(3) 0.52995(11) 0.0242(4) Uani 1 1 d .
C16 C 1.0686(2) 0.7716(2) 0.15069(11) 0.0188(4) Uani 1 1 d .
H16 H 0.9877 0.7439 0.1246 0.023 Uiso 1 1 calc R
C15 C 1.0467(2) 0.7304(2) 0.23332(11) 0.0207(4) Uani 1 1 d .
C14 C 1.1734(3) 0.7693(2) 0.26782(11) 0.0245(4) Uani 1 1 d .
H14 H 1.1658 0.7400 0.3237 0.029 Uiso 1 1 calc R
C8 C 0.0740(2) 0.8638(3) 0.60210(10) 0.0236(4) Uani 1 1 d .
H8A H -0.0378 0.9310 0.5981 0.028 Uiso 1 1 calc R
H8B H 0.0582 0.7467 0.6053 0.028 Uiso 1 1 calc R
C18 C 0.6457(3) 0.5144(2) 0.29054(12) 0.0264(4) Uani 1 1 d .
H18 H 0.5810 0.4598 0.2664 0.032 Uiso 1 1 calc R
C21 C 0.8351(3) 0.6646(3) 0.36038(12) 0.0332(5) Uani 1 1 d .
H21 H 0.8998 0.7154 0.3862 0.040 Uiso 1 1 calc R
C10 C 0.2979(3) 0.8386(3) 0.47327(11) 0.0302(5) Uani 1 1 d .
H10 H 0.3033 0.7248 0.4712 0.036 Uiso 1 1 calc R
C12 C 0.3451(3) 1.1034(3) 0.44259(11) 0.0346(5) Uani 1 1 d .
H12 H 0.3882 1.2052 0.4164 0.042 Uiso 1 1 calc R
C22 C 0.6857(3) 0.6024(3) 0.40246(13) 0.0375(6) Uani 1 1 d .
H22 H 0.6493 0.6100 0.4569 0.045 Uiso 1 1 calc R
C19 C 0.7940(2) 0.5753(2) 0.24674(11) 0.0222(4) Uani 1 1 d .
H19 H 0.8296 0.5635 0.1928 0.027 Uiso 1 1 calc R
C11 C 0.3905(3) 0.9606(3) 0.41671(12) 0.0354(5) Uani 1 1 d .
H11 H 0.4694 0.9430 0.3696 0.042 Uiso 1 1 calc R
H2 H 0.214(3) 0.916(3) 0.6721(13) 0.026(6) Uiso 1 1 d .
H4 H 0.373(4) 0.972(3) 0.8777(16) 0.050(8) Uiso 1 1 d .
H1B H -0.508(3) 0.664(3) 0.9970(14) 0.029(6) Uiso 1 1 d .
H1A H -0.443(3) 0.798(3) 1.0189(14) 0.030(6) Uiso 1 1 d .
O8 O 0.1138(14) 0.4675(12) 0.4231(11) 0.135(6) Uani 0.25 1 d P

loop_
_atom_site_aniso_label
_atom_site_aniso_U_11
_atom_site_aniso_U_22
_atom_site_aniso_U_33
_atom_site_aniso_U_23
_atom_site_aniso_U_13
_atom_site_aniso_U_12
S1 0.0132(2) 0.0198(2) 0.0125(2) -0.00107(16) -0.00116(15) -0.00728(16)
Cl1 0.0155(2) 0.0302(2) 0.0181(2) -0.00377(17) -0.00306(16) -0.01128(17)
O4 0.0181(7) 0.0310(7) 0.0160(6) -0.0038(5) -0.0010(5) -0.0131(5)
O6 0.0177(6) 0.0278(7) 0.0188(6) -0.0029(5) 0.0007(5) -0.0126(5)
O3 0.0196(6) 0.0365(8) 0.0158(6) 0.0000(5) -0.0010(5) -0.0145(6)
O1 0.0192(6) 0.0318(7) 0.0151(6) -0.0019(5) -0.0032(5) -0.0124(5)
C4 0.0125(8) 0.0172(8) 0.0159(8) -0.0022(6) -0.0015(6) -0.0034(6)
O2 0.0160(6) 0.0196(6) 0.0199(6) -0.0005(5) -0.0031(5) -0.0060(5)
O5 0.0292(7) 0.0421(8) 0.0170(6) -0.0029(6) -0.0010(5) -0.0194(6)
N2 0.0155(8) 0.0329(9) 0.0144(7) -0.0029(6) -0.0009(6) -0.0117(7)
N3 0.0168(7) 0.0184(7) 0.0185(7) -0.0047(6) 0.0002(6) -0.0064(6)
C7 0.0159(8) 0.0185(8) 0.0161(8) -0.0017(7) -0.0022(7) -0.0034(7)
N1 0.0147(8) 0.0216(8) 0.0211(8) -0.0066(6) -0.0001(6) -0.0077(6)
C3 0.0151(8) 0.0169(8) 0.0134(8) -0.0032(6) -0.0026(6) -0.0028(6)
C5 0.0146(8) 0.0199(9) 0.0144(8) -0.0029(7) -0.0011(6) -0.0032(7)
C17 0.0185(9) 0.0206(9) 0.0164(8) -0.0056(7) -0.0028(7) -0.0039(7)
N4 0.0270(9) 0.0395(10) 0.0278(9) -0.0119(8) 0.0079(7) -0.0202(8)
C6 0.0168(8) 0.0240(9) 0.0137(8) -0.0040(7) -0.0030(7) -0.0047(7)
O7 0.0403(10) 0.0715(12) 0.0402(9) -0.0210(9) 0.0149(7) -0.0367(9)
C1 0.0118(8) 0.0188(8) 0.0193(9) -0.0043(7) -0.0021(6) -0.0045(6)
C13 0.0236(9) 0.0291(10) 0.0169(9) -0.0061(7) -0.0035(7) -0.0102(8)
C2 0.0136(8) 0.0173(8) 0.0137(8) -0.0024(6) -0.0003(6) -0.0037(6)
C20 0.0221(9) 0.0219(9) 0.0223(9) -0.0070(7) 0.0015(7) -0.0074(7)
C9 0.0206(9) 0.0380(11) 0.0164(9) -0.0034(8) -0.0040(7) -0.0127(8)
C16 0.0172(9) 0.0198(9) 0.0212(9) -0.0077(7) -0.0015(7) -0.0050(7)
C15 0.0212(9) 0.0202(9) 0.0215(9) -0.0080(7) 0.0014(7) -0.0070(7)
C14 0.0292(10) 0.0303(10) 0.0157(9) -0.0047(7) -0.0008(7) -0.0128(8)
C8 0.0206(9) 0.0383(11) 0.0133(9) -0.0042(8) -0.0010(7) -0.0121(8)
C18 0.0262(10) 0.0306(10) 0.0253(10) -0.0075(8) -0.0024(8) -0.0127(8)
C21 0.0339(11) 0.0449(13) 0.0263(11) -0.0178(9) 0.0069(9) -0.0240(10)
C10 0.0249(10) 0.0486(13) 0.0195(9) -0.0098(9) 0.0004(8) -0.0135(9)
C12 0.0308(11) 0.0613(15) 0.0149(9) 0.0016(9) -0.0030(8) -0.0290(10)
C22 0.0404(13) 0.0523(14) 0.0247(10) -0.0199(10) 0.0114(9) -0.0282(11)
C19 0.0234(9) 0.0249(10) 0.0189(9) -0.0043(7) -0.0013(7) -0.0080(8)
C11 0.0227(10) 0.0708(16) 0.0161(9) -0.0097(10) 0.0015(8) -0.0216(10)
O8 0.087(8) 0.052(6) 0.30(2) -0.038(8) -0.119(11) 0.005(5)

loop_
_atom_type_symbol
_atom_type_description
_atom_type_scat_dispersion_real
_atom_type_scat_dispersion_imag
_atom_type_scat_source
C C 0.0033 0.0016 'International Tables Vol C Tables 4.2.6.8 and 6.1.1.4'
H H 0.0000 0.0000 'International Tables Vol C Tables 4.2.6.8 and 6.1.1.4'
N N 0.0061 0.0033 'International Tables Vol C Tables 4.2.6.8 and 6.1.1.4'
O O 0.0106 0.0060 'International Tables Vol C Tables 4.2.6.8 and 6.1.1.4'
S S 0.1246 0.1234 'International Tables Vol C Tables 4.2.6.8 and 6.1.1.4'
Cl Cl 0.1484 0.1585 'International Tables Vol C Tables 4.2.6.8 and 6.1.1.4'

loop_
_geom_angle_atom_site_label_1
_geom_angle_atom_site_label_2
_geom_angle_atom_site_label_3
_geom_angle
O1 S1 O2 118.81(8)
O1 S1 N1 107.39(8)
O2 S1 N1 106.84(8)
O1 S1 C2 105.51(8)
O2 S1 C2 108.35(8)
N1 S1 C2 109.77(8)
C7 O4 H4 109.3(18)
C3 C4 C5 119.22(15)
C3 C4 C7 119.48(15)
C5 C4 C7 121.30(15)
C12 O5 C9 106.28(16)
C5 N2 C8 122.54(15)
C5 N2 H2 116.5(16)
C8 N2 H2 120.6(16)
O6 N3 C17 118.76(15)
O6 N3 C13 120.85(15)
C17 N3 C13 120.40(15)
O3 C7 O4 122.61(16)
O3 C7 C4 123.71(16)
O4 C7 C4 113.67(15)
S1 N1 H1B 115.1(16)
S1 N1 H1A 116.6(16)
H1B N1 H1A 119(2)
C2 C3 C4 122.45(16)
C2 C3 H3 118.8
C4 C3 H3 118.8
N2 C5 C6 120.23(16)
N2 C5 C4 122.00(16)
C6 C5 C4 117.77(15)
N3 C17 C16 120.69(16)
N3 C17 H17 119.7
C16 C17 H17 119.7
O7 N4 C18 119.74(17)
O7 N4 C22 120.96(17)
C18 N4 C22 119.29(17)
C1 C6 C5 120.80(16)
C1 C6 H6 119.6
C5 C6 H6 119.6
C6 C1 C2 121.75(15)
C6 C1 Cl1 117.76(13)
C2 C1 Cl1 120.49(13)
N3 C13 C14 120.31(17)
N3 C13 H13 119.8
C14 C13 H13 119.8
C3 C2 C1 117.95(15)
C3 C2 S1 118.57(13)
C1 C2 S1 123.47(13)
C21 C20 C19 116.62(17)
C21 C20 C15 121.77(17)
C19 C20 C15 121.54(17)
C10 C9 O5 110.15(17)
C10 C9 C8 133.0(2)
O5 C9 C8 116.74(17)
C17 C16 C15 120.92(16)
C17 C16 H16 119.5
C15 C16 H16 119.5
C16 C15 C14 116.73(16)
C16 C15 C20 120.53(16)
C14 C15 C20 122.71(17)
C13 C14 C15 120.88(17)
C13 C14 H14 119.6
C15 C14 H14 119.6
N2 C8 C9 112.03(15)
N2 C8 H8A 109.2
C9 C8 H8A 109.2
N2 C8 H8B 109.2
C9 C8 H8B 109.2
H8A C8 H8B 107.9
N4 C18 C19 121.40(18)
N4 C18 H18 119.3
C19 C18 H18 119.3
C22 C21 C20 121.14(19)
C22 C21 H21 119.4
C20 C21 H21 119.4
C9 C10 C11 106.2(2)
C9 C10 H10 126.9
C11 C10 H10 126.9
C11 C12 O5 110.25(19)
C11 C12 H12 124.9
O5 C12 H12 124.9
N4 C22 C21 120.80(19)
N4 C22 H22 119.6
C21 C22 H22 119.6
C18 C19 C20 120.69(17)
C18 C19 H19 119.7
C20 C19 H19 119.7
C12 C11 C10 107.09(18)
C12 C11 H11 126.5
C10 C11 H11 126.5

loop_
_geom_bond_atom_site_label_1
_geom_bond_atom_site_label_2
_geom_bond_distance
S1 O1 1.4336(13)
S1 O2 1.4365(13)
S1 N1 1.5892(16)
S1 C2 1.7690(17)
Cl1 C1 1.7336(17)
O4 C7 1.321(2)
O4 H4 0.88(3)
O6 N3 1.3201(18)
O3 C7 1.220(2)
C4 C3 1.393(2)
C4 C5 1.428(2)
C4 C7 1.482(2)
O5 C12 1.372(2)
O5 C9 1.376(2)
N2 C5 1.350(2)
N2 C8 1.458(2)
N2 H2 0.79(2)
N3 C17 1.349(2)
N3 C13 1.352(2)
N1 H1B 0.84(3)
N1 H1A 0.85(3)
C3 C2 1.381(2)
C3 H3 0.9500
C5 C6 1.416(2)
C17 C16 1.372(2)
C17 H17 0.9500
N4 O7 1.308(2)
N4 C18 1.350(3)
N4 C22 1.356(3)
C6 C1 1.372(2)
C6 H6 0.9500
C1 C2 1.398(2)
C13 C14 1.377(3)
C13 H13 0.9500
C20 C21 1.391(3)
C20 C19 1.396(3)
C20 C15 1.477(2)
C9 C10 1.344(3)
C9 C8 1.481(2)
C16 C15 1.396(3)
C16 H16 0.9500
C15 C14 1.398(3)
C14 H14 0.9500
C8 H8A 0.9900
C8 H8B 0.9900
C18 C19 1.373(3)
C18 H18 0.9500
C21 C22 1.376(3)
C21 H21 0.9500
C10 C11 1.431(3)
C10 H10 0.9500
C12 C11 1.333(3)
C12 H12 0.9500
C22 H22 0.9500
C19 H19 0.9500
C11 H11 0.9500
